data_1525605
loop_
_publ_author_name
'Baidina, I.A.'
'Vasil'ev, A.D.'
'Khranenko, S.P.'
'Gromilov, S.A.'
'Belyaev, A.V.'

_publ_section_title
;
 Synthesis and crystal structure of trans-(Rb2 (Pd (N O2)2 Cl2)).
 Structure refinement of Na2 (Pd (N O2)4)
;
_journal_name_full 'Zhurnal Strukturnoi Khimii (Issue-No. from 1981)'
_journal_page_first 145
_journal_page_last 150
_journal_volume 42
_journal_year 2001
_chemical_formula_sum 'Cl2 N2 O4 Pd Rb2'
_chemical_name_systematic 'Rb2 (Pd (N O2)2 Cl2)'
_space_group_IT_number 64
_symmetry_space_group_name_Hall '-C 2ac 2'
_symmetry_space_group_name_H-M 'C m c a'
_cell_angle_alpha 90
_cell_angle_beta 90
_cell_angle_gamma 90
_cell_formula_units_Z 4
_cell_length_a 15.123
_cell_length_b 7.75
_cell_length_c 7.776
_cell_volume 911.372
_citation_journal_id_ASTM ZSTKAI
_cod_data_source_file Baidina_ZSTKAI_2001_1743.cif
_cod_data_source_block Cl2N2O4Pd1Rb2
_cod_original_cell_volume 911.3725
_cod_original_formula_sum 'Cl2 N2 O4 Pd1 Rb2'
_cod_database_code 1525605

loop_
_symmetry_equiv_pos_as_xyz
x,y,z
-x+1/2,-y,z+1/2
x,-y,-z
-x+1/2,y,-z+1/2
-x,-y,-z
x-1/2,y,-z-1/2
-x,y,z
x-1/2,-y,z-1/2
x+1/2,y+1/2,z
-x+1,-y+1/2,z+1/2
x+1/2,-y+1/2,-z
-x+1,y+1/2,-z+1/2
-x+1/2,-y+1/2,-z
x,y+1/2,-z-1/2
-x+1/2,y+1/2,z
x,-y+1/2,z-1/2

loop_
_atom_site_label
_atom_site_type_symbol
_atom_site_fract_x
_atom_site_fract_y
_atom_site_fract_z
_atom_site_occupancy
_atom_site_U_iso_or_equiv
Cl1 Cl-1 0.5 0.7898 0.79 1 0.0
N1 N+3 0.3686 0 0 1 0.0
Rb1 Rb+1 0.3632 0.5 0 1 0.0
O1 O-2 0.3261 -0.097 0.088 1 0.0
Pd1 Pd+2 0.5 0 0 1 0.0
